data_4331553
loop_
_publ_author_name
'Childress, Montana V.'
'Millar, David'
'Alam, Todd M.'
'Kreisel, Kevin A.'
'Yap, Glenn P. A.'
'Zakharov, Lev N.'
'Golen, James A.'
'Rheingold, Arnold L.'
'Doerrer, Linda H.'

_publ_section_title
;
 Thallophilic Interactions in Aryloxide Compounds:&#x00A0; the
 {Tl2(\m2-OAr)4} Structural Motif in (TlOAr)4and Tl2Cu(OAr)4Compounds
;
_journal_issue 10
_journal_name_full 'Inorganic Chemistry'
_journal_page_first 3864
_journal_page_last 3877
_journal_paper_doi 10.1021/ic050955o
_journal_volume 45
_journal_year 2006
_chemical_compound_source
;
LHD I-131
;
_chemical_formula_moiety ' C18 H24 F5 O7 Tl1 '
_chemical_formula_sum 'C18 H24 F5 O7 Tl'
_chemical_formula_weight 651.74
_chemical_name_systematic
; 
? 
;
_space_group_IT_number 14
_symmetry_cell_setting monoclinic
_symmetry_space_group_name_Hall '-P 2yn'
_symmetry_space_group_name_H-M 'P 1 21/n 1'
_atom_sites_solution_hydrogens geom
_atom_sites_solution_primary direct
_audit_creation_date 05-03-22
_audit_creation_method CRYSTALS_ver_12.20
_cell_angle_alpha 90
_cell_angle_beta 100.102(10)
_cell_angle_gamma 90
_cell_formula_units_Z 4
_cell_length_a 11.0323(10)
_cell_length_b 8.5110(10)
_cell_length_c 23.6162(10)
_cell_measurement_reflns_used 0
_cell_measurement_temperature 293
_cell_measurement_theta_max 0
_cell_measurement_theta_min 0
_cell_volume 2183.1(3)
_computing_cell_refinement
; 
Bruker SAINT
;
_computing_data_collection
; 
 Bruker SMART 
;
_computing_data_reduction
; 
Bruker SMART 
;
_computing_molecular_graphics
; 
 CAMERON (Watkin et al 1996) 
;
_computing_publication_material
; 
 CRYSTALS (Watkin et al 2003) 
;
_computing_structure_refinement
; 
 CRYSTALS (Watkin et al 2003) 
;
_computing_structure_solution
; 
 SIR92 (Altomare et al, 1994) 
;
_diffrn_ambient_temperature 293
_diffrn_measured_fraction_theta_full 0.997
_diffrn_measured_fraction_theta_max 0.910
_diffrn_measurement_device_type
; 
 Bruker P4 
;
_diffrn_measurement_method \w/2\q
_diffrn_radiation_monochromator graphite
_diffrn_radiation_type 'Mo K\a'
_diffrn_radiation_wavelength 0.71073
_diffrn_reflns_av_R_equivalents 0.03
_diffrn_reflns_limit_h_max 7
_diffrn_reflns_limit_h_min -14
_diffrn_reflns_limit_k_max 11
_diffrn_reflns_limit_k_min -11
_diffrn_reflns_limit_l_max 27
_diffrn_reflns_limit_l_min -30
_diffrn_reflns_number 15483
_diffrn_reflns_theta_full 26.303
_diffrn_reflns_theta_max 28.282
_diffrn_reflns_theta_min 1.752
_diffrn_standards_decay_% 0.00
_diffrn_standards_interval_count 0
_diffrn_standards_interval_time 0
_diffrn_standards_number 0
_exptl_absorpt_coefficient_mu 7.477
_exptl_absorpt_correction_T_max 1.00
_exptl_absorpt_correction_T_min 1.00
_exptl_absorpt_correction_type none
_exptl_crystal_colour ' white '
_exptl_crystal_density_diffrn 1.983
_exptl_crystal_description ' prism '
_exptl_crystal_F_000 1256
_exptl_crystal_size_max 0.2
_exptl_crystal_size_mid 0.2
_exptl_crystal_size_min 0.2
_refine_diff_density_max 5.41
_refine_diff_density_min -6.11
_refine_ls_extinction_method None
_refine_ls_goodness_of_fit_ref 0.7101
_refine_ls_hydrogen_treatment constr
_refine_ls_matrix_type full
_refine_ls_number_parameters 280
_refine_ls_number_reflns 3157
_refine_ls_number_restraints 0
_refine_ls_R_factor_all 0.0543
_refine_ls_R_factor_gt 0.0325
_refine_ls_shift/su_max 0.000277
_refine_ls_structure_factor_coef F
_refine_ls_weighting_details
;
 Method= Quasi-Unit weights 
 W = 1.0 or 1./2F 
 
 
;
_refine_ls_weighting_scheme calc
_refine_ls_wR_factor_all 0.0690
_refine_ls_wR_factor_gt 0.0390
_refine_ls_wR_factor_ref 0.0390
_reflns_limit_h_max 14
_reflns_limit_h_min -14
_reflns_limit_k_max 11
_reflns_limit_k_min 0
_reflns_limit_l_max 30
_reflns_limit_l_min 0
_reflns_number_gt 3157
_reflns_number_total 4940
_reflns_threshold_expression I>3.00u(I)
_cod_data_source_file ic050955osup1.cif
_cod_data_source_block Compound3-LHD-I-131-(18C6Tl)OArF
_cod_depositor_comments
;
The following automatic conversions were performed:

'_symmetry_cell_setting' value 'Monoclinic' changed to 'monoclinic'
according to /home/saulius/struct/CIF-dictionaries/cif_core.dic
dictionary named 'cif_core.dic' version 2.4.2 from 2011-04-26.

Automatic conversion script
Id: cif_fix_values 1891 2012-01-12 08:04:46Z andrius 
;
_cod_original_sg_symbol_H-M 'P 1 21/n 1 '
_cod_original_formula_sum ' C18 H24 F5 O7 Tl1 '
_cod_database_code 4331553

loop_
_symmetry_equiv_pos_as_xyz
x,y,z
-x,-y,-z
-x+1/2,y+1/2,-z+1/2
x+1/2,-y+1/2,z+1/2

loop_
_atom_site_label
_atom_site_type_symbol
_atom_site_fract_x
_atom_site_fract_y
_atom_site_fract_z
_atom_site_U_iso_or_equiv
_atom_site_occupancy
_atom_site_adp_type
Tl1 Tl 0.49800(3) 0.08989(4) 0.173367(14) 0.0392 1.0000 Uani
F12 F 0.2165(6) 0.0657(8) 0.1282(3) 0.0728 1.0000 Uani
F13 F -0.0127(5) 0.0547(9) 0.0683(3) 0.0845 1.0000 Uani
F14 F -0.0840(5) 0.2480(10) -0.0254(3) 0.0910 1.0000 Uani
F15 F 0.0856(6) 0.4537(8) -0.0553(2) 0.0731 1.0000 Uani
F16 F 0.3127(5) 0.4729(7) 0.0054(2) 0.0613 1.0000 Uani
O1 O 0.3849(6) 0.2851(8) 0.0998(3) 0.0642 1.0000 Uani
O2 O 0.5882(6) -0.0294(8) 0.0774(3) 0.0530 1.0000 Uani
O3 O 0.7107(6) 0.2334(8) 0.1369(3) 0.0526 1.0000 Uani
O4 O 0.6285(7) 0.3450(8) 0.2394(3) 0.0624 1.0000 Uani
O5 O 0.5262(6) 0.1185(9) 0.3072(3) 0.0601 1.0000 Uani
O6 O 0.4105(7) -0.1569(10) 0.2476(3) 0.0659 1.0000 Uani
O7 O 0.5016(6) -0.2625(8) 0.1456(3) 0.0594 1.0000 Uani
C11 C 0.2758(8) 0.2723(11) 0.0709(4) 0.0433 1.0000 Uani
C12 C 0.1878(9) 0.1647(12) 0.0830(4) 0.0515 1.0000 Uani
C13 C 0.0682(9) 0.1573(13) 0.0525(4) 0.0557 1.0000 Uani
C14 C 0.0350(8) 0.2546(14) 0.0051(4) 0.0570 1.0000 Uani
C15 C 0.1186(8) 0.3586(12) -0.0094(4) 0.0497 1.0000 Uani
C16 C 0.2337(8) 0.3665(11) 0.0226(4) 0.0446 1.0000 Uani
C21 C 0.6912(9) 0.0452(12) 0.0605(4) 0.0559 1.0000 Uani
C22 C 0.6886(9) 0.2167(13) 0.0752(4) 0.0574 1.0000 Uani
C23 C 0.7052(9) 0.3955(12) 0.1525(5) 0.0597 1.0000 Uani
C24 C 0.7311(9) 0.4107(14) 0.2165(5) 0.0634 1.0000 Uani
C25 C 0.6475(11) 0.3516(14) 0.3002(4) 0.0688 1.0000 Uani
C26 C 0.5325(12) 0.2849(14) 0.3184(4) 0.0736 1.0000 Uani
C27 C 0.4160(10) 0.0496(17) 0.3181(4) 0.0730 1.0000 Uani
C28 C 0.4191(10) -0.1251(17) 0.3088(4) 0.0755 1.0000 Uani
C29 C 0.4280(10) -0.3174(14) 0.2359(5) 0.0706 1.0000 Uani
C30 C 0.4033(9) -0.3391(14) 0.1714(5) 0.0703 1.0000 Uani
C31 C 0.4779(10) -0.2681(14) 0.0847(4) 0.0622 1.0000 Uani
C32 C 0.5845(10) -0.1945(13) 0.0635(4) 0.0592 1.0000 Uani
H211 H 0.7691 -0.0029 0.0808 1.0000 1.0000 Uiso
H212 H 0.6871 0.0327 0.0176 1.0000 1.0000 Uiso
H221 H 0.7537 0.2740 0.0584 1.0000 1.0000 Uiso
H222 H 0.6060 0.2620 0.0583 1.0000 1.0000 Uiso
H231 H 0.7672 0.4586 0.1356 1.0000 1.0000 Uiso
H232 H 0.6205 0.4393 0.1371 1.0000 1.0000 Uiso
H241 H 0.8077 0.3510 0.2320 1.0000 1.0000 Uiso
H242 H 0.7409 0.5228 0.2279 1.0000 1.0000 Uiso
H251 H 0.7203 0.2898 0.3177 1.0000 1.0000 Uiso
H252 H 0.6581 0.4644 0.3131 1.0000 1.0000 Uiso
H261 H 0.5382 0.3066 0.3603 1.0000 1.0000 Uiso
H262 H 0.4599 0.3401 0.2961 1.0000 1.0000 Uiso
H271 H 0.4053 0.0709 0.3581 1.0000 1.0000 Uiso
H272 H 0.3446 0.0935 0.2904 1.0000 1.0000 Uiso
H281 H 0.4970 -0.1685 0.3311 1.0000 1.0000 Uiso
H282 H 0.3471 -0.1738 0.3236 1.0000 1.0000 Uiso
H291 H 0.5116 -0.3487 0.2539 1.0000 1.0000 Uiso
H292 H 0.3656 -0.3804 0.2539 1.0000 1.0000 Uiso
H301 H 0.4035 -0.4541 0.1616 1.0000 1.0000 Uiso
H302 H 0.3229 -0.2922 0.1532 1.0000 1.0000 Uiso
H311 H 0.4720 -0.3825 0.0711 1.0000 1.0000 Uiso
H312 H 0.4013 -0.2134 0.0681 1.0000 1.0000 Uiso
H321 H 0.6626 -0.2463 0.0818 1.0000 1.0000 Uiso
H322 H 0.5742 -0.2081 0.0203 1.0000 1.0000 Uiso

loop_
_atom_site_aniso_label
_atom_site_aniso_U_11
_atom_site_aniso_U_22
_atom_site_aniso_U_33
_atom_site_aniso_U_23
_atom_site_aniso_U_13
_atom_site_aniso_U_12
Tl1 0.04355(17) 0.04204(17) 0.03160(15) 0.0022(2) 0.00540(11) -0.0031(2)
F12 0.081(4) 0.065(4) 0.072(4) 0.022(3) 0.011(3) -0.009(3)
F13 0.056(4) 0.099(6) 0.106(5) 0.005(4) 0.035(3) -0.023(4)
F14 0.045(3) 0.121(6) 0.097(5) -0.003(5) -0.018(3) -0.010(4)
F15 0.080(4) 0.084(5) 0.048(3) 0.010(3) -0.008(3) 0.005(4)
F16 0.064(3) 0.054(3) 0.064(3) 0.007(3) 0.005(3) -0.015(3)
O1 0.055(4) 0.054(4) 0.073(4) 0.013(4) -0.018(3) -0.003(3)
O2 0.053(4) 0.065(4) 0.043(3) -0.001(3) 0.011(3) -0.003(3)
O3 0.051(4) 0.048(4) 0.056(4) 0.011(3) 0.001(3) -0.006(3)
O4 0.080(5) 0.053(4) 0.046(4) -0.004(3) -0.012(3) -0.001(4)
O5 0.060(4) 0.078(6) 0.043(3) 0.003(3) 0.013(3) 0.017(4)
O6 0.067(5) 0.077(5) 0.053(4) 0.019(4) 0.009(3) -0.005(4)
O7 0.062(4) 0.057(4) 0.055(4) -0.003(4) -0.001(3) -0.013(4)
C11 0.042(5) 0.040(5) 0.048(5) -0.008(4) 0.009(4) -0.004(4)
C12 0.056(6) 0.055(6) 0.044(5) 0.000(5) 0.010(4) -0.005(5)
C13 0.047(5) 0.060(6) 0.062(6) -0.011(5) 0.016(5) -0.010(5)
C14 0.044(5) 0.072(7) 0.051(5) -0.017(5) -0.003(4) 0.002(5)
C15 0.049(5) 0.058(6) 0.039(5) -0.004(4) -0.001(4) 0.003(4)
C16 0.046(5) 0.046(5) 0.041(4) -0.006(4) 0.004(4) -0.004(4)
C21 0.058(6) 0.065(7) 0.049(5) 0.010(5) 0.022(4) -0.007(5)
C22 0.063(6) 0.066(7) 0.045(5) 0.013(5) 0.014(4) -0.003(5)
C23 0.065(6) 0.041(5) 0.072(6) 0.007(5) 0.007(5) -0.012(5)
C24 0.051(5) 0.054(6) 0.082(7) -0.003(6) 0.004(5) -0.014(6)
C25 0.090(8) 0.063(7) 0.048(6) -0.012(5) -0.005(5) 0.009(6)
C26 0.116(10) 0.064(7) 0.042(6) -0.007(5) 0.018(6) 0.029(7)
C27 0.059(6) 0.118(11) 0.044(5) -0.003(7) 0.012(5) 0.004(7)
C28 0.069(7) 0.114(11) 0.045(6) 0.019(6) 0.016(5) -0.026(7)
C29 0.066(7) 0.064(8) 0.080(8) 0.021(6) 0.008(6) -0.014(6)
C30 0.045(6) 0.066(7) 0.104(9) 0.004(7) 0.023(6) -0.024(5)
C31 0.064(6) 0.070(7) 0.050(5) -0.011(5) 0.003(5) -0.012(6)
C32 0.072(7) 0.060(7) 0.044(5) -0.017(5) 0.005(5) 0.000(5)

loop_
_atom_type_symbol
_atom_type_scat_dispersion_real
_atom_type_scat_dispersion_imag
_atom_type_scat_Cromer_Mann_a1
_atom_type_scat_Cromer_Mann_b1
_atom_type_scat_Cromer_Mann_a2
_atom_type_scat_Cromer_Mann_b2
_atom_type_scat_Cromer_Mann_a3
_atom_type_scat_Cromer_Mann_b3
_atom_type_scat_Cromer_Mann_a4
_atom_type_scat_Cromer_Mann_b4
_atom_type_scat_Cromer_Mann_c
_atom_type_scat_source
'C   ' 0.0020 0.0020 2.3100 20.8439 1.0200 10.2075 1.5886 0.5687 0.8650 51.6512 0.2156 International_Tables_Vol_IV_Table_2.2B
'H   ' 0.0000 0.0000 0.4930 10.5109 0.3229 26.1257 0.1402 3.1424 0.0408 57.7997 0.0030 International_Tables_Vol_IV_Table_2.2B
'F   ' 0.0140 0.0100 3.5392 10.2825 2.6412 4.2944 1.5170 0.2615 1.0243 26.1476 0.2776 International_Tables_Vol_IV_Table_2.2B
'O   ' 0.0080 0.0060 3.0485 13.2771 2.2868 5.7011 1.5463 0.3239 0.8670 32.9089 0.2508 International_Tables_Vol_IV_Table_2.2B
'Tl  ' -3.5560 9.6590 27.5446 0.6551 19.1584 8.7075 15.5380 1.9635 5.5259 45.8149 13.1746 International_Tables_Vol_IV_Table_2.2B

loop_
_geom_angle_atom_site_label_1
_geom_angle_atom_site_label_2
_geom_angle_atom_site_label_3
_geom_angle
_geom_angle_publ_flag
O1 Tl1 O2 83.5(2) yes
O1 Tl1 O3 81.3(2) yes
O2 Tl1 O3 59.74(19) yes
O1 Tl1 O4 90.9(2) yes
O2 Tl1 O4 119.3(2) yes
O3 Tl1 O4 59.6(2) yes
Tl1 O1 C11 127.3(6) yes
Tl1 O2 C21 118.6(5) yes
Tl1 O2 C32 122.3(6) yes
C21 O2 C32 111.3(8) yes
Tl1 O3 C22 104.8(5) yes
Tl1 O3 C23 104.8(5) yes
C22 O3 C23 110.3(7) yes
Tl1 O4 C24 115.8(6) yes
Tl1 O4 C25 123.1(6) yes
C24 O4 C25 112.1(8) yes
C26 O5 C27 113.0(9) yes
C28 O6 C29 112.6(9) yes
C30 O7 C31 112.6(8) yes
O1 C11 C12 124.6(9) yes
O1 C11 C16 122.0(8) yes
C12 C11 C16 113.4(8) yes
C11 C12 F12 119.6(8) yes
C11 C12 C13 123.6(9) yes
F12 C12 C13 116.8(9) yes
C12 C13 F13 120.0(10) yes
C12 C13 C14 118.9(9) yes
F13 C13 C14 121.1(9) yes
F14 C14 C13 119.2(10) yes
F14 C14 C15 121.1(10) yes
C13 C14 C15 119.7(8) yes
F15 C15 C14 119.5(8) yes
F15 C15 C16 120.7(9) yes
C14 C15 C16 119.8(9) yes
F16 C16 C11 118.8(7) yes
F16 C16 C15 116.7(8) yes
C11 C16 C15 124.5(9) yes
O2 C21 C22 108.7(8) yes
O2 C21 H211 110.292 no
C22 C21 H211 109.814 no
O2 C21 H212 109.659 no
C22 C21 H212 109.526 no
H211 C21 H212 108.800 no
C21 C22 O3 108.8(8) yes
C21 C22 H221 109.613 no
O3 C22 H221 110.241 no
C21 C22 H222 109.488 no
O3 C22 H222 110.182 no
H221 C22 H222 108.497 no
O3 C23 C24 109.5(8) yes
O3 C23 H231 110.484 no
C24 C23 H231 109.429 no
O3 C23 H232 109.887 no
C24 C23 H232 109.451 no
H231 C23 H232 108.035 no
C23 C24 O4 108.7(8) yes
C23 C24 H241 109.017 no
O4 C24 H241 109.466 no
C23 C24 H242 110.419 no
O4 C24 H242 109.006 no
H241 C24 H242 110.249 no
O4 C25 C26 106.8(9) yes
O4 C25 H251 111.515 no
C26 C25 H251 109.946 no
O4 C25 H252 109.364 no
C26 C25 H252 109.264 no
H251 C25 H252 109.836 no
C25 C26 O5 109.4(9) yes
C25 C26 H261 107.538 no
O5 C26 H261 110.901 no
C25 C26 H262 107.927 no
O5 C26 H262 110.998 no
H261 C26 H262 109.962 no
O5 C27 C28 109.9(9) yes
O5 C27 H271 110.319 no
C28 C27 H271 109.274 no
O5 C27 H272 109.244 no
C28 C27 H272 107.974 no
H271 C27 H272 110.077 no
C27 C28 O6 109.2(9) yes
C27 C28 H281 109.193 no
O6 C28 H281 110.821 no
C27 C28 H282 108.336 no
O6 C28 H282 110.424 no
H281 C28 H282 108.805 no
O6 C29 C30 107.9(9) yes
O6 C29 H291 109.163 no
C30 C29 H291 113.128 no
O6 C29 H292 107.512 no
C30 C29 H292 109.856 no
H291 C29 H292 109.092 no
C29 C30 O7 110.1(8) yes
C29 C30 H301 110.105 no
O7 C30 H301 107.524 no
C29 C30 H302 112.052 no
O7 C30 H302 107.739 no
H301 C30 H302 109.148 no
O7 C31 C32 108.1(8) yes
O7 C31 H311 109.873 no
C32 C31 H311 107.702 no
O7 C31 H312 112.411 no
C32 C31 H312 109.832 no
H311 C31 H312 108.827 no
C31 C32 O2 108.9(9) yes
C31 C32 H321 109.867 no
O2 C32 H321 110.145 no
C31 C32 H322 109.455 no
O2 C32 H322 109.614 no
H321 C32 H322 108.850 no

loop_
_geom_bond_atom_site_label_1
_geom_bond_atom_site_label_2
_geom_bond_distance
_geom_bond_publ_flag
Tl1 O1 2.564(6) yes
Tl1 O2 2.819(6) yes
Tl1 O3 2.906(6) yes
Tl1 O4 2.903(7) yes
F12 C12 1.354(11) yes
F13 C13 1.347(11) yes
F14 C14 1.384(10) yes
F15 C15 1.350(10) yes
F16 C16 1.367(10) yes
O1 C11 1.280(10) yes
O2 C21 1.419(11) yes
O2 C32 1.442(12) yes
O3 C22 1.442(11) yes
O3 C23 1.432(12) yes
O4 C24 1.449(12) yes
O4 C25 1.417(11) yes
O5 C26 1.440(13) yes
O5 C27 1.413(13) yes
O6 C28 1.458(12) yes
O6 C29 1.413(14) yes
O7 C30 1.484(11) yes
O7 C31 1.418(11) yes
C11 C12 1.399(13) yes
C11 C16 1.405(12) yes
C12 C13 1.389(13) yes
C13 C14 1.388(14) yes
C14 C15 1.365(14) yes
C15 C16 1.361(12) yes
C21 C22 1.502(15) yes
C21 H211 0.996 no
C21 H212 1.013 no
C22 H221 1.006 no
C22 H222 1.006 no
C23 C24 1.494(14) yes
C23 H231 1.005 no
C23 H232 1.013 no
C24 H241 0.998 no
C24 H242 0.992 no
C25 C26 1.519(17) yes
C25 H251 0.988 no
C25 H252 1.008 no
C26 H261 0.998 no
C26 H262 0.996 no
C27 C28 1.505(18) yes
C27 H271 0.990 no
C27 H272 1.002 no
C28 H281 0.996 no
C28 H282 1.012 no
C29 C30 1.511(16) yes
C29 H291 0.982 no
C29 H292 1.022 no
C30 H301 1.006 no
C30 H302 0.998 no
C31 C32 1.495(14) yes
C31 H311 1.024 no
C31 H312 0.984 no
C32 H321 0.996 no
C32 H322 1.011 no
